data_7045089
loop_
_publ_author_name
'Marchetti, Fabio'
'Pettinari, Riccardo'
'Di Nicola, Corrado'
'Pettinari, Claudio'
'Palmucci, Jessica'
'Scopelliti, Rosario'
'Riedel, Tina'
'Therrien, Bruno'
'Galindo, Agust\'in'
'Dyson, Paul J.'

_publ_section_title
;
 Synthesis, characterization and cytotoxicity of arene-ruthenium(ii)
 complexes with acylpyrazolones functionalized with aromatic groups in the
 acyl moiety.
;
_journal_issue 3
_journal_name_full 'Dalton transactions (Cambridge, England : 2003)'
_journal_page_first 868
_journal_page_last 878
_journal_paper_doi 10.1039/c7dt04249c
_journal_volume 47
_journal_year 2018
_chemical_formula_moiety 'C37 H41 N5 O2 P Ru, F6 P'
_chemical_formula_sum 'C37 H41 F6 N5 O2 P2 Ru'
_chemical_formula_weight 864.76
_space_group_crystal_system triclinic
_space_group_IT_number 2
_space_group_name_Hall '-P 1'
_space_group_name_H-M_alt 'P -1'
_symmetry_space_group_name_Hall '-P 1'
_symmetry_space_group_name_H-M 'P -1'
_atom_sites_solution_hydrogens geom
_atom_sites_solution_primary direct
_atom_sites_solution_secondary difmap
_audit_creation_method SHELXL-2016/6
_audit_update_record
;
2017-10-20 deposited with the CCDC.
2017-12-07 downloaded from the CCDC.
;
_cell_angle_alpha 97.731(9)
_cell_angle_beta 106.620(7)
_cell_angle_gamma 100.180(9)
_cell_formula_units_Z 2
_cell_length_a 10.5733(8)
_cell_length_b 11.3341(13)
_cell_length_c 16.2898(16)
_cell_measurement_reflns_used 150
_cell_measurement_temperature 120(2)
_cell_measurement_theta_max 22
_cell_measurement_theta_min 3
_cell_volume 1805.4(3)
_computing_cell_refinement 'Dirax/lsq (Duisenberg & Schreurs, 1989-2000)'
_computing_data_collection 'Collect (Bruker AXS BV, 1997-2004)'
_computing_data_reduction 'EvalCCD (Duisenberg & Schreurs, 1990-2000)'
_computing_molecular_graphics 'Mercury 3.9 (CSD, 2016)'
_computing_publication_material 'CIFTab (Sheldrick, 2016)'
_computing_structure_refinement 'SHELXL-2016/6 (Sheldrick, 2016)'
_computing_structure_solution 'SHELXT (Sheldrick, 2015)'
_diffrn_ambient_temperature 120(2)
_diffrn_measured_fraction_theta_full 0.996
_diffrn_measured_fraction_theta_max 0.990
_diffrn_measurement_device_type 'Bruker APEX II CCD'
_diffrn_measurement_method 'phi and omega scans'
_diffrn_radiation_monochromator graphite
_diffrn_radiation_source 'sealed tube'
_diffrn_radiation_type 'Mo K\a'
_diffrn_radiation_wavelength 0.71073
_diffrn_reflns_av_R_equivalents 0.0471
_diffrn_reflns_av_unetI/netI 0.0664
_diffrn_reflns_Laue_measured_fraction_full 0.996
_diffrn_reflns_Laue_measured_fraction_max 0.990
_diffrn_reflns_limit_h_max 13
_diffrn_reflns_limit_h_min -13
_diffrn_reflns_limit_k_max 13
_diffrn_reflns_limit_k_min -14
_diffrn_reflns_limit_l_max 20
_diffrn_reflns_limit_l_min -21
_diffrn_reflns_number 23922
_diffrn_reflns_point_group_measured_fraction_full 0.996
_diffrn_reflns_point_group_measured_fraction_max 0.990
_diffrn_reflns_theta_full 25.242
_diffrn_reflns_theta_max 27.499
_diffrn_reflns_theta_min 2.492
_exptl_absorpt_coefficient_mu 0.596
_exptl_absorpt_correction_T_max 0.7456
_exptl_absorpt_correction_T_min 0.6710
_exptl_absorpt_correction_type multi-scan
_exptl_absorpt_process_details
;
SADABS-2008/1 (Bruker, 2008) was used for absorption correction.
wR2(int) was 0.0650 before and 0.0572 after correction.
The Ration of minimum to maximum transmission is 0.8999.
The \l/2 correction factor is 0.0015.
;
_exptl_crystal_colour orange
_exptl_crystal_density_diffrn 1.591
_exptl_crystal_description prism
_exptl_crystal_F_000 884
_exptl_crystal_size_max 0.475
_exptl_crystal_size_mid 0.213
_exptl_crystal_size_min 0.178
_refine_diff_density_max 1.545
_refine_diff_density_min -0.937
_refine_diff_density_rms 0.104
_refine_ls_extinction_method none
_refine_ls_goodness_of_fit_ref 1.109
_refine_ls_hydrogen_treatment constr
_refine_ls_matrix_type full
_refine_ls_number_parameters 549
_refine_ls_number_reflns 8225
_refine_ls_number_restraints 181
_refine_ls_restrained_S_all 1.138
_refine_ls_R_factor_all 0.0816
_refine_ls_R_factor_gt 0.0537
_refine_ls_shift/su_max 0.000
_refine_ls_shift/su_mean 0.000
_refine_ls_structure_factor_coef Fsqd
_refine_ls_weighting_details 'w=1/[\s^2^(Fo^2^)+(0.0330P)^2^+3.3889P] where P=(Fo^2^+2Fc^2^)/3'
_refine_ls_weighting_scheme calc
_refine_ls_wR_factor_gt 0.1028
_refine_ls_wR_factor_ref 0.1162
_reflns_Friedel_coverage 0.000
_reflns_number_gt 6328
_reflns_number_total 8225
_reflns_threshold_expression 'I > 2\s(I)'
_cod_data_source_file c7dt04249c2.cif
_cod_data_source_block complex6
_cod_depositor_comments 'Adding full bibliography for 7045087--7045091.cif.'
_cod_original_cell_volume 1805.3(3)
_cod_database_code 7045089
_shelx_shelxl_version_number 2016/6
_shelx_space_group_comment
;
The symmetry employed for this shelxl refinement is uniquely defined
by the following loop, which should always be used as a source of
symmetry information in preference to the above space-group names.
They are only intended as comments.
;
_shelx_estimated_absorpt_t_min 0.765
_shelx_estimated_absorpt_t_max 0.901

loop_
_space_group_symop_operation_xyz
'x, y, z'
'-x, -y, -z'

loop_
_atom_site_label
_atom_site_type_symbol
_atom_site_fract_x
_atom_site_fract_y
_atom_site_fract_z
_atom_site_U_iso_or_equiv
_atom_site_adp_type
_atom_site_occupancy
_atom_site_site_symmetry_order
_atom_site_calc_flag
_atom_site_refinement_flags_posn
_atom_site_refinement_flags_adp
_atom_site_refinement_flags_occupancy
_atom_site_disorder_assembly
_atom_site_disorder_group
Ru1 Ru 0.32320(3) 0.48105(3) 0.25449(2) 0.02067(9) Uani 1 1 d . . . . .
P1 P 0.32480(9) 0.59128(9) 0.14432(6) 0.0193(2) Uani 1 1 d . . . . .
O1 O 0.4979(2) 0.4286(2) 0.23902(16) 0.0238(6) Uani 1 1 d . . . . .
O2 O 0.4508(2) 0.6437(2) 0.33669(16) 0.0228(6) Uani 1 1 d . . . . .
N1 N 0.7175(3) 0.4139(3) 0.3109(2) 0.0205(7) Uani 1 1 d . . . . .
N2 N 0.8316(3) 0.4818(3) 0.3795(2) 0.0232(7) Uani 1 1 d . . . . .
N3 N 0.4269(4) 0.6532(3) 0.0145(2) 0.0310(8) Uani 1 1 d . . . . .
N4 N 0.3573(3) 0.8171(3) 0.0973(2) 0.0291(8) Uani 1 1 d . . . . .
N5 N 0.1825(3) 0.6476(3) -0.0097(2) 0.0333(8) Uani 1 1 d . . . . .
C1 C 0.7244(4) 0.2978(3) 0.2676(2) 0.0204(8) Uani 1 1 d . . . . .
C2 C 0.6105(4) 0.2188(4) 0.2079(3) 0.0288(9) Uani 1 1 d . . . . .
H2 H 0.526373 0.242613 0.193007 0.035 Uiso 1 1 calc R U . . .
C3 C 0.6195(4) 0.1041(4) 0.1696(3) 0.0324(10) Uani 1 1 d . . . . .
H3 H 0.540881 0.049814 0.128915 0.039 Uiso 1 1 calc R U . . .
C4 C 0.7420(5) 0.0683(4) 0.1902(3) 0.0372(11) Uani 1 1 d . . . . .
H4 H 0.747949 -0.009844 0.164177 0.045 Uiso 1 1 calc R U . . .
C5 C 0.8544(5) 0.1484(4) 0.2492(3) 0.0426(12) Uani 1 1 d . . . . .
H5 H 0.938725 0.124855 0.263691 0.051 Uiso 1 1 calc R U . . .
C6 C 0.8475(4) 0.2628(4) 0.2879(3) 0.0323(10) Uani 1 1 d . . . . .
H6 H 0.926624 0.317008 0.328091 0.039 Uiso 1 1 calc R U . . .
C7 C 0.6122(4) 0.4723(3) 0.2981(2) 0.0193(7) Uani 1 1 d . . . . .
C8 C 0.7992(4) 0.5824(3) 0.4081(2) 0.0218(8) Uani 1 1 d . . . . .
C9 C 0.6606(4) 0.5842(3) 0.3611(2) 0.0205(8) Uani 1 1 d . . . . .
C10 C 0.9041(4) 0.6739(4) 0.4819(3) 0.0300(9) Uani 1 1 d . . . . .
H10A H 0.974260 0.634338 0.511844 0.045 Uiso 1 1 calc R U . . .
H10B H 0.861292 0.706495 0.523222 0.045 Uiso 1 1 calc R U . . .
H10C H 0.945171 0.740917 0.458783 0.045 Uiso 1 1 calc R U . . .
C11 C 0.5806(4) 0.6679(3) 0.3718(2) 0.0210(8) Uani 1 1 d . . . . .
C12 C 0.6450(4) 0.7942(4) 0.4260(2) 0.0243(8) Uani 1 1 d . . . . .
C13 C 0.7448(4) 0.8661(4) 0.4035(3) 0.0302(9) Uani 1 1 d . . . . .
H13 H 0.769196 0.835341 0.354403 0.036 Uiso 1 1 calc R U . . .
C14 C 0.8107(4) 0.9843(4) 0.4524(3) 0.0387(11) Uani 1 1 d . . . . .
H14 H 0.878729 1.032880 0.436000 0.046 Uiso 1 1 calc R U . . .
C15 C 0.7773(4) 1.0292(4) 0.5233(3) 0.0376(11) Uani 1 1 d . . . . .
H15 H 0.824510 1.108091 0.556951 0.045 Uiso 1 1 calc R U . . .
C16 C 0.6734(4) 0.9601(4) 0.5475(3) 0.0300(10) Uani 1 1 d . . . . .
C17 C 0.6333(5) 1.0063(4) 0.6194(3) 0.0370(11) Uani 1 1 d . . . . .
H17 H 0.680543 1.084575 0.654148 0.044 Uiso 1 1 calc R U . . .
C18 C 0.5292(5) 0.9417(4) 0.6399(3) 0.0404(12) Uani 1 1 d . . . . .
H18 H 0.502827 0.975975 0.687218 0.049 Uiso 1 1 calc R U . . .
C19 C 0.4604(5) 0.8241(4) 0.5909(3) 0.0353(10) Uani 1 1 d . . . . .
H19 H 0.387736 0.778985 0.605311 0.042 Uiso 1 1 calc R U . . .
C20 C 0.4984(4) 0.7740(4) 0.5221(2) 0.0264(9) Uani 1 1 d . . . . .
H20 H 0.453140 0.693545 0.490693 0.032 Uiso 1 1 calc R U . . .
C21 C 0.6029(4) 0.8401(4) 0.4976(2) 0.0238(8) Uani 1 1 d . . . . .
C22 C 0.4430(4) 0.5751(4) 0.0811(3) 0.0281(9) Uani 1 1 d . . . . .
H22A H 0.537356 0.598608 0.121204 0.034 Uiso 1 1 calc R U . . .
H22B H 0.425194 0.488608 0.051916 0.034 Uiso 1 1 calc R U . . .
C23 C 0.3637(4) 0.7610(3) 0.1741(3) 0.0275(9) Uani 1 1 d . . . . .
H23A H 0.298014 0.786409 0.201677 0.033 Uiso 1 1 calc R U . . .
H23B H 0.455473 0.790604 0.217339 0.033 Uiso 1 1 calc R U . . .
C24 C 0.1667(4) 0.5685(4) 0.0530(3) 0.0284(9) Uani 1 1 d . . . . .
H24A H 0.139232 0.481910 0.022472 0.034 Uiso 1 1 calc R U . . .
H24B H 0.093915 0.586337 0.076401 0.034 Uiso 1 1 calc R U . . .
C25 C 0.4567(4) 0.7840(4) 0.0551(3) 0.0302(9) Uani 1 1 d . . . . .
H25A H 0.459533 0.833362 0.009666 0.036 Uiso 1 1 calc R U . . .
H25B H 0.547751 0.805816 0.099487 0.036 Uiso 1 1 calc R U . . .
C26 C 0.2884(5) 0.6202(4) -0.0477(3) 0.0385(11) Uani 1 1 d . . . . .
H26A H 0.265836 0.531655 -0.072625 0.046 Uiso 1 1 calc R U . . .
H26B H 0.286428 0.664528 -0.096258 0.046 Uiso 1 1 calc R U . . .
C27 C 0.2211(4) 0.7778(4) 0.0325(3) 0.0369(10) Uani 1 1 d . . . . .
H27A H 0.216113 0.827646 -0.013279 0.044 Uiso 1 1 calc R U . . .
H27B H 0.154188 0.794909 0.061699 0.044 Uiso 1 1 calc R U . . .
C28 C 0.1766(4) 0.4912(4) 0.3275(3) 0.0318(10) Uani 1 1 d . . . . .
C29 C 0.1064(4) 0.4670(4) 0.2377(3) 0.0287(9) Uani 1 1 d . . . . .
H29 H 0.047710 0.517573 0.214785 0.034 Uiso 1 1 calc R U . . .
C30 C 0.1213(4) 0.3681(4) 0.1802(3) 0.0301(9) Uani 1 1 d . . . . .
H30 H 0.073629 0.353802 0.119457 0.036 Uiso 1 1 calc R U . . .
C31 C 0.2080(4) 0.2901(4) 0.2136(3) 0.0360(10) Uani 1 1 d . . . . .
C32 C 0.2692(4) 0.3112(4) 0.3059(3) 0.0398(12) Uani 1 1 d . . . . .
H32 H 0.320862 0.256509 0.330288 0.048 Uiso 1 1 calc R U . . .
C33 C 0.2561(4) 0.4073(5) 0.3604(3) 0.0399(11) Uani 1 1 d . . . . .
H33 H 0.300588 0.419000 0.421401 0.048 Uiso 1 1 calc R U . . .
C34 C 0.1660(5) 0.6005(5) 0.3865(3) 0.0460(13) Uani 1 1 d . . . . .
H34A H 0.223169 0.674438 0.379901 0.069 Uiso 1 1 calc R U . . .
H34B H 0.196323 0.590158 0.447252 0.069 Uiso 1 1 calc R U . . .
H34C H 0.071582 0.608240 0.370665 0.069 Uiso 1 1 calc R U . . .
C35 C 0.2324(5) 0.1847(4) 0.1559(4) 0.0515(14) Uani 1 1 d D U . . .
H35A H 0.324125 0.175107 0.189349 0.062 Uiso 0.58(3) 1 calc R U P A 1
H35B H 0.305377 0.147085 0.188342 0.062 Uiso 0.42(3) 1 calc R U P A 2
C36 C 0.2468(6) 0.2103(5) 0.0712(3) 0.0594(16) Uani 1 1 d . . . . .
H36A H 0.161776 0.225503 0.035289 0.089 Uiso 1 1 calc R U . . .
H36B H 0.267728 0.139721 0.040274 0.089 Uiso 1 1 calc R U . . .
H36C H 0.320243 0.282458 0.082278 0.089 Uiso 1 1 calc R U . . .
C37A C 0.1326(17) 0.0657(9) 0.1593(13) 0.054(4) Uani 0.58(3) 1 d D U P A 1
H37A H 0.039043 0.069396 0.129808 0.082 Uiso 0.58(3) 1 calc R U P A 1
H37B H 0.143595 0.059949 0.220365 0.082 Uiso 0.58(3) 1 calc R U P A 1
H37C H 0.153286 -0.006317 0.129921 0.082 Uiso 0.58(3) 1 calc R U P A 1
C37B C 0.0901(19) 0.0866(18) 0.107(2) 0.081(8) Uani 0.42(3) 1 d D U P A 2
H37D H 0.024383 0.127195 0.073403 0.122 Uiso 0.42(3) 1 calc R U P A 2
H37E H 0.055423 0.052788 0.150929 0.122 Uiso 0.42(3) 1 calc R U P A 2
H37F H 0.104279 0.020431 0.067959 0.122 Uiso 0.42(3) 1 calc R U P A 2
P2 P -0.08619(14) 0.75667(11) 0.20089(9) 0.0410(3) Uani 1 1 d D U . . .
F1A F -0.2410(12) 0.7601(17) 0.1749(8) 0.066(3) Uani 0.560(8) 1 d D U P B 1
F2A F 0.0833(7) 0.7681(8) 0.2309(5) 0.0502(19) Uani 0.560(8) 1 d D U P B 1
F3A F -0.0930(9) 0.6723(9) 0.2671(7) 0.081(2) Uani 0.560(8) 1 d D U P B 1
F4A F -0.0748(14) 0.8489(9) 0.1351(5) 0.081(3) Uani 0.560(8) 1 d D U P B 1
F5A F -0.0504(7) 0.8782(7) 0.2765(5) 0.063(2) Uani 0.560(8) 1 d D U P B 1
F6A F -0.0940(7) 0.6496(6) 0.1282(5) 0.076(2) Uani 0.560(8) 1 d D U P B 1
F1B F -0.2386(14) 0.759(2) 0.2054(9) 0.056(3) Uani 0.440(8) 1 d D U P B 2
F2B F 0.0431(12) 0.7288(11) 0.1916(10) 0.077(3) Uani 0.440(8) 1 d D U P B 2
F3B F -0.1311(8) 0.6174(6) 0.2209(5) 0.0373(18) Uani 0.440(8) 1 d D U P B 2
F4B F -0.0658(17) 0.8780(10) 0.1712(9) 0.079(3) Uani 0.440(8) 1 d D U P B 2
F5B F -0.0376(8) 0.8085(10) 0.2981(5) 0.063(3) Uani 0.440(8) 1 d D U P B 2
F6B F -0.1727(14) 0.6825(8) 0.0987(5) 0.089(3) Uani 0.440(8) 1 d D U P B 2

loop_
_atom_site_aniso_label
_atom_site_aniso_U_11
_atom_site_aniso_U_22
_atom_site_aniso_U_33
_atom_site_aniso_U_23
_atom_site_aniso_U_13
_atom_site_aniso_U_12
Ru1 0.01636(15) 0.02255(16) 0.02146(16) 0.00414(12) 0.00173(11) 0.00745(11)
P1 0.0163(4) 0.0195(5) 0.0192(5) -0.0007(4) 0.0031(4) 0.0046(4)
O1 0.0185(13) 0.0274(14) 0.0204(13) -0.0027(11) -0.0017(11) 0.0110(11)
O2 0.0185(13) 0.0270(14) 0.0200(13) -0.0019(11) 0.0025(11) 0.0085(11)
N1 0.0157(15) 0.0231(16) 0.0196(16) 0.0010(13) 0.0016(12) 0.0056(12)
N2 0.0152(15) 0.0269(17) 0.0226(17) 0.0027(14) -0.0005(13) 0.0050(13)
N3 0.0338(19) 0.0265(18) 0.034(2) 0.0023(16) 0.0182(16) 0.0002(15)
N4 0.0305(18) 0.0244(17) 0.0314(19) 0.0054(15) 0.0081(15) 0.0062(14)
N5 0.0274(18) 0.040(2) 0.0225(18) 0.0100(16) -0.0024(15) -0.0028(15)
C1 0.0236(19) 0.0207(19) 0.0201(19) 0.0061(15) 0.0089(15) 0.0087(15)
C2 0.0215(19) 0.026(2) 0.040(2) 0.0059(19) 0.0094(18) 0.0091(16)
C3 0.031(2) 0.024(2) 0.037(2) 0.0010(19) 0.0076(19) 0.0022(17)
C4 0.040(3) 0.024(2) 0.055(3) 0.007(2) 0.020(2) 0.0165(19)
C5 0.030(2) 0.037(3) 0.060(3) 0.002(2) 0.009(2) 0.019(2)
C6 0.024(2) 0.036(2) 0.037(2) 0.005(2) 0.0063(18) 0.0134(18)
C7 0.0188(17) 0.0243(19) 0.0165(18) 0.0056(15) 0.0052(14) 0.0087(15)
C8 0.0155(17) 0.030(2) 0.0177(18) 0.0039(16) 0.0035(15) 0.0031(15)
C9 0.0169(17) 0.0257(19) 0.0173(18) 0.0032(15) 0.0021(14) 0.0071(15)
C10 0.0198(19) 0.037(2) 0.027(2) -0.0017(19) 0.0022(17) 0.0063(17)
C11 0.0227(19) 0.027(2) 0.0146(18) 0.0061(15) 0.0051(15) 0.0077(15)
C12 0.0193(18) 0.030(2) 0.022(2) 0.0026(17) 0.0032(15) 0.0100(16)
C13 0.028(2) 0.030(2) 0.036(2) 0.0031(19) 0.0162(19) 0.0063(17)
C14 0.029(2) 0.032(2) 0.053(3) 0.005(2) 0.013(2) 0.0043(18)
C15 0.032(2) 0.029(2) 0.042(3) -0.006(2) 0.002(2) 0.0072(19)
C16 0.030(2) 0.029(2) 0.023(2) -0.0019(18) -0.0043(17) 0.0142(18)
C17 0.049(3) 0.036(2) 0.021(2) -0.0030(19) 0.001(2) 0.019(2)
C18 0.064(3) 0.045(3) 0.025(2) 0.011(2) 0.021(2) 0.032(3)
C19 0.043(3) 0.045(3) 0.028(2) 0.017(2) 0.016(2) 0.021(2)
C20 0.029(2) 0.028(2) 0.020(2) 0.0052(17) 0.0023(16) 0.0112(17)
C21 0.0242(19) 0.028(2) 0.0196(19) 0.0066(17) 0.0027(16) 0.0133(16)
C22 0.028(2) 0.022(2) 0.037(2) 0.0021(18) 0.0162(19) 0.0045(16)
C23 0.034(2) 0.023(2) 0.022(2) -0.0003(17) 0.0039(17) 0.0091(17)
C24 0.0210(19) 0.034(2) 0.023(2) 0.0053(18) -0.0011(16) -0.0007(16)
C25 0.028(2) 0.023(2) 0.037(2) 0.0072(18) 0.0098(19) -0.0007(16)
C26 0.048(3) 0.037(2) 0.022(2) 0.0004(19) 0.011(2) -0.007(2)
C27 0.033(2) 0.041(3) 0.041(3) 0.020(2) 0.009(2) 0.015(2)
C28 0.0192(19) 0.042(2) 0.034(2) 0.005(2) 0.0116(18) 0.0028(17)
C29 0.0156(18) 0.029(2) 0.043(2) 0.0147(19) 0.0074(17) 0.0072(16)
C30 0.022(2) 0.029(2) 0.031(2) 0.0064(18) 0.0014(17) -0.0050(16)
C31 0.033(2) 0.025(2) 0.051(3) 0.007(2) 0.017(2) 0.0044(18)
C32 0.028(2) 0.038(3) 0.058(3) 0.032(2) 0.009(2) 0.0095(19)
C33 0.027(2) 0.056(3) 0.037(3) 0.024(2) 0.007(2) 0.005(2)
C34 0.028(2) 0.061(3) 0.046(3) -0.005(3) 0.017(2) 0.004(2)
C35 0.047(3) 0.027(2) 0.078(4) 0.002(3) 0.022(3) 0.004(2)
C36 0.069(4) 0.055(3) 0.038(3) -0.012(3) 0.000(3) 0.019(3)
C37A 0.070(8) 0.021(5) 0.078(9) 0.004(5) 0.043(8) -0.003(4)
C37B 0.096(13) 0.021(7) 0.131(19) -0.015(11) 0.072(12) -0.010(8)
P2 0.0591(8) 0.0345(7) 0.0451(7) 0.0132(6) 0.0290(7) 0.0259(6)
F1A 0.042(4) 0.058(4) 0.086(8) 0.030(7) -0.011(5) 0.018(3)
F2A 0.028(3) 0.065(5) 0.052(4) -0.004(3) 0.011(3) 0.010(3)
F3A 0.091(5) 0.098(6) 0.105(6) 0.070(5) 0.069(5) 0.050(5)
F4A 0.127(6) 0.056(5) 0.043(4) 0.022(4) 0.011(5) -0.002(5)
F5A 0.055(4) 0.070(5) 0.056(4) -0.017(4) 0.011(3) 0.024(3)
F6A 0.069(4) 0.054(4) 0.085(5) -0.033(4) 0.015(4) 0.015(3)
F1B 0.036(5) 0.066(6) 0.047(7) 0.010(6) -0.008(4) 0.004(4)
F2B 0.080(7) 0.062(6) 0.131(9) 0.023(6) 0.084(6) 0.036(5)
F3B 0.044(4) 0.033(4) 0.043(4) 0.013(3) 0.019(3) 0.016(3)
F4B 0.103(7) 0.033(5) 0.108(9) 0.018(6) 0.038(7) 0.026(5)
F5B 0.039(4) 0.069(6) 0.057(5) -0.025(4) -0.004(3) 0.012(4)
F6B 0.165(8) 0.063(5) 0.043(4) 0.014(4) 0.032(5) 0.038(5)

loop_
_atom_type_symbol
_atom_type_description
_atom_type_scat_dispersion_real
_atom_type_scat_dispersion_imag
_atom_type_scat_source
C C 0.0033 0.0016 'International Tables Vol C Tables 4.2.6.8 and 6.1.1.4'
H H 0.0000 0.0000 'International Tables Vol C Tables 4.2.6.8 and 6.1.1.4'
N N 0.0061 0.0033 'International Tables Vol C Tables 4.2.6.8 and 6.1.1.4'
O O 0.0106 0.0060 'International Tables Vol C Tables 4.2.6.8 and 6.1.1.4'
F F 0.0171 0.0103 'International Tables Vol C Tables 4.2.6.8 and 6.1.1.4'
P P 0.1023 0.0942 'International Tables Vol C Tables 4.2.6.8 and 6.1.1.4'
Ru Ru -1.2594 0.8363 'International Tables Vol C Tables 4.2.6.8 and 6.1.1.4'

loop_
_geom_angle_atom_site_label_1
_geom_angle_atom_site_label_2
_geom_angle_atom_site_label_3
_geom_angle
O2 Ru1 O1 87.95(9)
O2 Ru1 C30 151.25(13)
O1 Ru1 C30 120.41(13)
O2 Ru1 C31 159.49(15)
O1 Ru1 C31 90.97(13)
C30 Ru1 C31 38.07(16)
O2 Ru1 C29 114.02(13)
O1 Ru1 C29 158.03(13)
C30 Ru1 C29 37.77(15)
C31 Ru1 C29 68.41(15)
O2 Ru1 C28 89.88(13)
O1 Ru1 C28 150.68(14)
C30 Ru1 C28 67.88(16)
C31 Ru1 C28 81.11(16)
C29 Ru1 C28 36.99(15)
O2 Ru1 C32 122.13(15)
O1 Ru1 C32 90.41(14)
C30 Ru1 C32 66.56(16)
C31 Ru1 C32 37.37(17)
C29 Ru1 C32 77.87(15)
C28 Ru1 C32 66.28(17)
O2 Ru1 C33 95.20(15)
O1 Ru1 C33 113.65(14)
C30 Ru1 C33 78.41(16)
C31 Ru1 C33 66.56(18)
C29 Ru1 C33 66.08(16)
C28 Ru1 C33 37.52(16)
C32 Ru1 C33 35.27(17)
O2 Ru1 P1 83.84(8)
O1 Ru1 P1 87.86(8)
C30 Ru1 P1 92.07(11)
C31 Ru1 P1 116.60(13)
C29 Ru1 P1 94.56(11)
C28 Ru1 P1 120.95(12)
C32 Ru1 P1 153.91(13)
C33 Ru1 P1 158.45(12)
C24 P1 C22 99.11(19)
C24 P1 C23 98.57(18)
C22 P1 C23 98.77(18)
C24 P1 Ru1 118.23(14)
C22 P1 Ru1 119.88(13)
C23 P1 Ru1 118.08(13)
C7 O1 Ru1 119.7(2)
C11 O2 Ru1 128.1(2)
C7 N1 N2 111.5(3)
C7 N1 C1 130.2(3)
N2 N1 C1 118.3(3)
C8 N2 N1 106.4(3)
C26 N3 C25 108.1(3)
C26 N3 C22 111.4(3)
C25 N3 C22 111.5(3)
C23 N4 C27 110.9(3)
C23 N4 C25 111.2(3)
C27 N4 C25 108.6(3)
C24 N5 C27 111.3(3)
C24 N5 C26 110.4(3)
C27 N5 C26 108.5(3)
C2 C1 C6 119.6(3)
C2 C1 N1 121.3(3)
C6 C1 N1 119.1(3)
C1 C2 C3 119.9(4)
C1 C2 H2 120.1
C3 C2 H2 120.1
C4 C3 C2 120.8(4)
C4 C3 H3 119.6
C2 C3 H3 119.6
C5 C4 C3 118.6(4)
C5 C4 H4 120.7
C3 C4 H4 120.7
C4 C5 C6 121.5(4)
C4 C5 H5 119.2
C6 C5 H5 119.2
C5 C6 C1 119.7(4)
C5 C6 H6 120.2
C1 C6 H6 120.2
O1 C7 N1 123.0(3)
O1 C7 C9 130.8(3)
N1 C7 C9 106.2(3)
N2 C8 C9 111.6(3)
N2 C8 C10 118.1(3)
C9 C8 C10 130.3(3)
C11 C9 C7 123.8(3)
C11 C9 C8 131.9(3)
C7 C9 C8 104.3(3)
C8 C10 H10A 109.5
C8 C10 H10B 109.5
H10A C10 H10B 109.5
C8 C10 H10C 109.5
H10A C10 H10C 109.5
H10B C10 H10C 109.5
O2 C11 C9 123.5(3)
O2 C11 C12 116.1(3)
C9 C11 C12 120.4(3)
C13 C12 C21 120.6(4)
C13 C12 C11 118.0(3)
C21 C12 C11 121.4(4)
C12 C13 C14 120.8(4)
C12 C13 H13 119.6
C14 C13 H13 119.6
C15 C14 C13 120.2(4)
C15 C14 H14 119.9
C13 C14 H14 119.9
C14 C15 C16 121.0(4)
C14 C15 H15 119.5
C16 C15 H15 119.5
C15 C16 C17 122.2(4)
C15 C16 C21 119.8(4)
C17 C16 C21 118.0(4)
C18 C17 C16 121.9(4)
C18 C17 H17 119.1
C16 C17 H17 119.1
C17 C18 C19 120.0(4)
C17 C18 H18 120.0
C19 C18 H18 120.0
C20 C19 C18 120.2(4)
C20 C19 H19 119.9
C18 C19 H19 119.9
C19 C20 C21 121.2(4)
C19 C20 H20 119.4
C21 C20 H20 119.4
C20 C21 C12 123.7(4)
C20 C21 C16 118.8(4)
C12 C21 C16 117.4(4)
N3 C22 P1 110.8(3)
N3 C22 H22A 109.5
P1 C22 H22A 109.5
N3 C22 H22B 109.5
P1 C22 H22B 109.5
H22A C22 H22B 108.1
N4 C23 P1 111.5(3)
N4 C23 H23A 109.3
P1 C23 H23A 109.3
N4 C23 H23B 109.3
P1 C23 H23B 109.3
H23A C23 H23B 108.0
N5 C24 P1 111.8(3)
N5 C24 H24A 109.3
P1 C24 H24A 109.3
N5 C24 H24B 109.3
P1 C24 H24B 109.3
H24A C24 H24B 107.9
N3 C25 N4 114.2(3)
N3 C25 H25A 108.7
N4 C25 H25A 108.7
N3 C25 H25B 108.7
N4 C25 H25B 108.7
H25A C25 H25B 107.6
N3 C26 N5 114.7(3)
N3 C26 H26A 108.6
N5 C26 H26A 108.6
N3 C26 H26B 108.6
N5 C26 H26B 108.6
H26A C26 H26B 107.6
N4 C27 N5 114.7(3)
N4 C27 H27A 108.6
N5 C27 H27A 108.6
N4 C27 H27B 108.6
N5 C27 H27B 108.6
H27A C27 H27B 107.6
C29 C28 C33 117.6(4)
C29 C28 C34 120.4(4)
C33 C28 C34 121.9(4)
C29 C28 Ru1 71.1(2)
C33 C28 Ru1 72.5(2)
C34 C28 Ru1 128.0(3)
C28 C29 C30 121.2(4)
C28 C29 Ru1 72.0(2)
C30 C29 Ru1 70.6(2)
C28 C29 H29 119.4
C30 C29 H29 119.4
Ru1 C29 H29 130.8
C29 C30 C31 120.3(4)
C29 C30 Ru1 71.6(2)
C31 C30 Ru1 71.2(2)
C29 C30 H30 119.9
C31 C30 H30 119.9
Ru1 C30 H30 129.8
C32 C31 C30 117.0(4)
C32 C31 C35 119.6(4)
C30 C31 C35 123.3(4)
C32 C31 Ru1 73.2(3)
C30 C31 Ru1 70.7(2)
C35 C31 Ru1 128.4(3)
C33 C32 C31 122.2(4)
C33 C32 Ru1 72.4(3)
C31 C32 Ru1 69.4(2)
C33 C32 H32 118.9
C31 C32 H32 118.9
Ru1 C32 H32 132.6
C32 C33 C28 121.4(4)
C32 C33 Ru1 72.3(3)
C28 C33 Ru1 70.0(2)
C32 C33 H33 119.3
C28 C33 H33 119.3
Ru1 C33 H33 131.2
C28 C34 H34A 109.5
C28 C34 H34B 109.5
H34A C34 H34B 109.5
C28 C34 H34C 109.5
H34A C34 H34C 109.5
H34B C34 H34C 109.5
C36 C35 C31 115.2(4)
C36 C35 C37A 120.9(8)
C31 C35 C37A 106.4(6)
C36 C35 C37B 92.0(14)
C31 C35 C37B 109.0(7)
C36 C35 H35A 104.2
C31 C35 H35A 104.2
C37A C35 H35A 104.2
C36 C35 H35B 113.0
C31 C35 H35B 113.0
C37B C35 H35B 113.0
C35 C36 H36A 109.5
C35 C36 H36B 109.5
H36A C36 H36B 109.5
C35 C36 H36C 109.5
H36A C36 H36C 109.5
H36B C36 H36C 109.5
C35 C37A H37A 109.5
C35 C37A H37B 109.5
H37A C37A H37B 109.5
C35 C37A H37C 109.5
H37A C37A H37C 109.5
H37B C37A H37C 109.5
C35 C37B H37D 109.5
C35 C37B H37E 109.5
H37D C37B H37E 109.5
C35 C37B H37F 109.5
H37D C37B H37F 109.5
H37E C37B H37F 109.5
F2B P2 F5B 99.0(6)
F2B P2 F4B 94.6(8)
F5B P2 F4B 96.9(6)
F3A P2 F6A 92.8(5)
F3A P2 F1A 95.1(6)
F6A P2 F1A 99.1(6)
F3A P2 F4A 177.7(5)
F6A P2 F4A 89.1(5)
F1A P2 F4A 86.0(8)
F3A P2 F5A 91.5(4)
F6A P2 F5A 169.6(4)
F1A P2 F5A 89.9(7)
F4A P2 F5A 86.4(4)
F2B P2 F1B 169.1(10)
F5B P2 F1B 85.9(6)
F4B P2 F1B 94.5(10)
F2B P2 F3B 90.3(5)
F5B P2 F3B 89.7(5)
F4B P2 F3B 171.2(6)
F1B P2 F3B 80.0(9)
F2B P2 F6B 91.3(6)
F5B P2 F6B 166.2(6)
F4B P2 F6B 91.4(6)
F1B P2 F6B 82.4(7)
F3B P2 F6B 81.0(4)
F3A P2 F2A 88.2(5)
F6A P2 F2A 85.2(3)
F1A P2 F2A 174.4(7)
F4A P2 F2A 90.5(6)
F5A P2 F2A 85.5(3)

loop_
_geom_bond_atom_site_label_1
_geom_bond_atom_site_label_2
_geom_bond_distance
Ru1 O2 2.106(3)
Ru1 O1 2.108(2)
Ru1 C30 2.191(4)
Ru1 C31 2.198(4)
Ru1 C29 2.204(4)
Ru1 C28 2.215(4)
Ru1 C32 2.247(4)
Ru1 C33 2.248(5)
Ru1 P1 2.3226(11)
P1 C24 1.842(4)
P1 C22 1.851(4)
P1 C23 1.861(4)
O1 C7 1.276(4)
O2 C11 1.289(4)
N1 C7 1.373(4)
N1 N2 1.402(4)
N1 C1 1.431(5)
N2 C8 1.311(5)
N3 C26 1.471(5)
N3 C25 1.479(5)
N3 C22 1.481(5)
N4 C23 1.468(5)
N4 C27 1.471(5)
N4 C25 1.483(5)
N5 C24 1.472(5)
N5 C27 1.474(6)
N5 C26 1.484(6)
C1 C2 1.382(5)
C1 C6 1.391(5)
C2 C3 1.396(5)
C2 H2 0.9500
C3 C4 1.388(6)
C3 H3 0.9500
C4 C5 1.375(6)
C4 H4 0.9500
C5 C6 1.387(6)
C5 H5 0.9500
C6 H6 0.9500
C7 C9 1.430(5)
C8 C9 1.452(5)
C8 C10 1.498(5)
C9 C11 1.404(5)
C10 H10A 0.9800
C10 H10B 0.9800
C10 H10C 0.9800
C11 C12 1.504(5)
C12 C13 1.382(5)
C12 C21 1.431(5)
C13 C14 1.408(6)
C13 H13 0.9500
C14 C15 1.362(6)
C14 H14 0.9500
C15 C16 1.416(6)
C15 H15 0.9500
C16 C17 1.423(6)
C16 C21 1.437(5)
C17 C18 1.360(7)
C17 H17 0.9500
C18 C19 1.408(6)
C18 H18 0.9500
C19 C20 1.381(6)
C19 H19 0.9500
C20 C21 1.407(6)
C20 H20 0.9500
C22 H22A 0.9900
C22 H22B 0.9900
C23 H23A 0.9900
C23 H23B 0.9900
C24 H24A 0.9900
C24 H24B 0.9900
C25 H25A 0.9900
C25 H25B 0.9900
C26 H26A 0.9900
C26 H26B 0.9900
C27 H27A 0.9900
C27 H27B 0.9900
C28 C29 1.402(6)
C28 C33 1.436(6)
C28 C34 1.504(6)
C29 C30 1.422(6)
C29 H29 0.9500
C30 C31 1.431(6)
C30 H30 0.9500
C31 C32 1.425(7)
C31 C35 1.523(6)
C32 C33 1.362(7)
C32 H32 0.9500
C33 H33 0.9500
C34 H34A 0.9800
C34 H34B 0.9800
C34 H34C 0.9800
C35 C36 1.492(8)
C35 C37A 1.577(9)
C35 C37B 1.618(14)
C35 H35A 1.0000
C35 H35B 1.0000
C36 H36A 0.9800
C36 H36B 0.9800
C36 H36C 0.9800
C37A H37A 0.9800
C37A H37B 0.9800
C37A H37C 0.9800
C37B H37D 0.9800
C37B H37E 0.9800
C37B H37F 0.9800
P2 F2B 1.500(9)
P2 F5B 1.514(8)
P2 F4B 1.519(11)
P2 F3A 1.543(7)
P2 F6A 1.550(6)
P2 F1A 1.578(11)
P2 F4A 1.609(9)
P2 F5A 1.628(6)
P2 F1B 1.638(14)
P2 F3B 1.669(7)
P2 F6B 1.672(9)
P2 F2A 1.693(7)

loop_
_geom_torsion_atom_site_label_1
_geom_torsion_atom_site_label_2
_geom_torsion_atom_site_label_3
_geom_torsion_atom_site_label_4
_geom_torsion
C7 N1 N2 C8 -1.2(4)
C1 N1 N2 C8 -179.4(3)
C7 N1 C1 C2 -6.8(6)
N2 N1 C1 C2 171.0(3)
C7 N1 C1 C6 174.9(4)
N2 N1 C1 C6 -7.3(5)
C6 C1 C2 C3 1.0(6)
N1 C1 C2 C3 -177.3(4)
C1 C2 C3 C4 -0.5(7)
C2 C3 C4 C5 -0.1(7)
C3 C4 C5 C6 0.1(8)
C4 C5 C6 C1 0.5(7)
C2 C1 C6 C5 -1.0(6)
N1 C1 C6 C5 177.3(4)
Ru1 O1 C7 N1 155.2(3)
Ru1 O1 C7 C9 -26.0(5)
N2 N1 C7 O1 179.6(3)
C1 N1 C7 O1 -2.5(6)
N2 N1 C7 C9 0.5(4)
C1 N1 C7 C9 178.5(3)
N1 N2 C8 C9 1.4(4)
N1 N2 C8 C10 -179.4(3)
O1 C7 C9 C11 3.9(7)
N1 C7 C9 C11 -177.1(4)
O1 C7 C9 C8 -178.6(4)
N1 C7 C9 C8 0.3(4)
N2 C8 C9 C11 176.0(4)
C10 C8 C9 C11 -3.0(7)
N2 C8 C9 C7 -1.1(4)
C10 C8 C9 C7 179.8(4)
Ru1 O2 C11 C9 -1.1(5)
Ru1 O2 C11 C12 178.4(2)
C7 C9 C11 O2 12.0(6)
C8 C9 C11 O2 -164.7(4)
C7 C9 C11 C12 -167.5(4)
C8 C9 C11 C12 15.8(6)
O2 C11 C12 C13 -123.0(4)
C9 C11 C12 C13 56.6(5)
O2 C11 C12 C21 55.8(5)
C9 C11 C12 C21 -124.6(4)
C21 C12 C13 C14 2.3(6)
C11 C12 C13 C14 -178.9(4)
C12 C13 C14 C15 0.4(7)
C13 C14 C15 C16 -2.0(7)
C14 C15 C16 C17 -177.9(4)
C14 C15 C16 C21 0.9(6)
C15 C16 C17 C18 176.9(4)
C21 C16 C17 C18 -1.8(6)
C16 C17 C18 C19 1.9(7)
C17 C18 C19 C20 0.0(6)
C18 C19 C20 C21 -2.0(6)
C19 C20 C21 C12 -178.8(4)
C19 C20 C21 C16 2.0(5)
C13 C12 C21 C20 177.4(4)
C11 C12 C21 C20 -1.4(5)
C13 C12 C21 C16 -3.4(5)
C11 C12 C21 C16 177.9(3)
C15 C16 C21 C20 -178.9(4)
C17 C16 C21 C20 -0.2(5)
C15 C16 C21 C12 1.8(5)
C17 C16 C21 C12 -179.4(3)
C26 N3 C22 P1 -60.0(4)
C25 N3 C22 P1 60.9(4)
C24 P1 C22 N3 49.8(3)
C23 P1 C22 N3 -50.4(3)
Ru1 P1 C22 N3 180.0(2)
C27 N4 C23 P1 60.5(4)
C25 N4 C23 P1 -60.4(4)
C24 P1 C23 N4 -50.0(3)
C22 P1 C23 N4 50.6(3)
Ru1 P1 C23 N4 -178.5(2)
C27 N5 C24 P1 -59.9(4)
C26 N5 C24 P1 60.6(4)
C22 P1 C24 N5 -50.8(3)
C23 P1 C24 N5 49.6(3)
Ru1 P1 C24 N5 178.0(2)
C26 N3 C25 N4 55.2(4)
C22 N3 C25 N4 -67.6(4)
C23 N4 C25 N3 67.2(4)
C27 N4 C25 N3 -55.1(4)
C25 N3 C26 N5 -55.1(5)
C22 N3 C26 N5 67.8(4)
C24 N5 C26 N3 -67.5(4)
C27 N5 C26 N3 54.6(5)
C23 N4 C27 N5 -67.8(4)
C25 N4 C27 N5 54.6(5)
C24 N5 C27 N4 67.4(5)
C26 N5 C27 N4 -54.2(5)
C33 C28 C29 C30 -4.6(6)
C34 C28 C29 C30 176.4(4)
Ru1 C28 C29 C30 52.8(3)
C33 C28 C29 Ru1 -57.4(3)
C34 C28 C29 Ru1 123.6(4)
C28 C29 C30 C31 0.7(6)
Ru1 C29 C30 C31 54.1(3)
C28 C29 C30 Ru1 -53.4(3)
C29 C30 C31 C32 4.2(6)
Ru1 C30 C31 C32 58.5(3)
C29 C30 C31 C35 -178.2(4)
Ru1 C30 C31 C35 -123.9(4)
C29 C30 C31 Ru1 -54.3(3)
C30 C31 C32 C33 -5.4(6)
C35 C31 C32 C33 176.9(4)
Ru1 C31 C32 C33 51.8(4)
C30 C31 C32 Ru1 -57.2(3)
C35 C31 C32 Ru1 125.1(4)
C31 C32 C33 C28 1.5(7)
Ru1 C32 C33 C28 52.1(4)
C31 C32 C33 Ru1 -50.5(4)
C29 C28 C33 C32 3.6(6)
C34 C28 C33 C32 -177.5(4)
Ru1 C28 C33 C32 -53.1(4)
C29 C28 C33 Ru1 56.7(3)
C34 C28 C33 Ru1 -124.4(4)
C32 C31 C35 C36 -142.4(5)
C30 C31 C35 C36 40.0(6)
Ru1 C31 C35 C36 -50.9(6)
C32 C31 C35 C37A 80.7(10)
C30 C31 C35 C37A -96.9(10)
Ru1 C31 C35 C37A 172.2(9)
C32 C31 C35 C37B 115.9(16)
C30 C31 C35 C37B -61.7(16)
Ru1 C31 C35 C37B -152.7(16)
